data_7006023
loop_
_publ_author_name
'Allen, Olivia R.'
'Gott, Andrew L.'
'Hartley, John A.'
'Hartley, Janet M.'
'Knox, Richard J.'
'McGowan, Patrick C.'

_publ_section_title
;
 Functionalised cyclopentadienyl titanium compounds as potential
 anticancer drugs.
;
_journal_issue 43
_journal_name_full 'Dalton transactions (Cambridge, England : 2003)'
_journal_page_first 5082
_journal_page_last 5090
_journal_paper_doi 10.1039/b708283p
_journal_year 2007
_chemical_formula_moiety 'C22 H38 Cl2 N Si2 Ti, Cl'
_chemical_formula_sum 'C22 H38 Cl3 N Si2 Ti'
_chemical_formula_weight 526.96
_chemical_name_systematic
;
?
;
_space_group_IT_number 4
_symmetry_cell_setting monoclinic
_symmetry_space_group_name_Hall 'P 2yb'
_symmetry_space_group_name_H-M 'P 1 21 1'
_atom_sites_solution_hydrogens geom
_atom_sites_solution_primary direct
_atom_sites_solution_secondary difmap
_audit_creation_method SHELXL-97
_cell_angle_alpha 90.00
_cell_angle_beta 99.44(3)
_cell_angle_gamma 90.00
_cell_formula_units_Z 2
_cell_length_a 6.648(1)
_cell_length_b 12.313(3)
_cell_length_c 16.448(3)
_cell_measurement_temperature 150(2)
_cell_volume 1328.1(5)
_computing_cell_refinement 'DENZO-SMN (Otwinowski & Minor, 1996)'
_computing_data_collection 'COLLECT (Nonius, 2000)'
_computing_data_reduction
;
DENZO-SMN and COLLECT (Otwinowski & Minor, 1996)
;
_computing_molecular_graphics 'ORTEP-III (Farrugia, 2001)'
_computing_publication_material
;
local program
;
_computing_structure_refinement 'SHELXL-97 (Sheldrick, 1997)'
_computing_structure_solution 'SHELXS-97 (Sheldrick, 1997)'
_diffrn_ambient_temperature 150(2)
_diffrn_detector_area_resol_mean 9
_diffrn_measured_fraction_theta_full 0.998
_diffrn_measured_fraction_theta_max 0.998
_diffrn_measurement_device_type
;
Nonius KappaCCD area-detector diffractometer
;
_diffrn_measurement_method
;
phi and omega scans to fill the asymmetric unit
;
_diffrn_radiation_detector 'CCD plate'
_diffrn_radiation_monochromator graphite
_diffrn_radiation_probe x-ray
_diffrn_radiation_source 'fine-focus sealed tube'
_diffrn_radiation_type MoK\a
_diffrn_radiation_wavelength 0.71073
_diffrn_reflns_av_R_equivalents 0.0880
_diffrn_reflns_av_sigmaI/netI 0.0387
_diffrn_reflns_limit_h_max 8
_diffrn_reflns_limit_h_min -8
_diffrn_reflns_limit_k_max 15
_diffrn_reflns_limit_k_min -15
_diffrn_reflns_limit_l_max 21
_diffrn_reflns_limit_l_min -21
_diffrn_reflns_number 42257
_diffrn_reflns_theta_full 27.48
_diffrn_reflns_theta_max 27.48
_diffrn_reflns_theta_min 3.01
_diffrn_standards_decay_% 0
_diffrn_standards_interval_count 0
_diffrn_standards_interval_time 0
_diffrn_standards_number 0
_exptl_absorpt_coefficient_mu 0.724
_exptl_absorpt_correction_T_max 0.9181
_exptl_absorpt_correction_T_min 0.8991
_exptl_absorpt_correction_type multi-scan
_exptl_absorpt_process_details
;
Using multiple and symmetry-related data
measurements via the program SORTAV. See
R.H. Blessing, Acta Cryst (1995), A51, 33-38.
;
_exptl_crystal_colour red
_exptl_crystal_density_diffrn 1.318
_exptl_crystal_density_method 'not measured'
_exptl_crystal_description prism
_exptl_crystal_F_000 556
_exptl_crystal_size_max 0.15
_exptl_crystal_size_mid 0.15
_exptl_crystal_size_min 0.12
_refine_diff_density_max 0.424
_refine_diff_density_min -0.367
_refine_diff_density_rms 0.067
_refine_ls_abs_structure_details 'Flack H D (1983), Acta Cryst. A39, 876-881'
_refine_ls_abs_structure_Flack -0.020(19)
_refine_ls_extinction_method none
_refine_ls_goodness_of_fit_ref 1.035
_refine_ls_hydrogen_treatment constr
_refine_ls_matrix_type full
_refine_ls_number_parameters 269
_refine_ls_number_reflns 6086
_refine_ls_number_restraints 1
_refine_ls_restrained_S_all 1.035
_refine_ls_R_factor_all 0.0340
_refine_ls_R_factor_gt 0.0300
_refine_ls_shift/su_max 0.001
_refine_ls_shift/su_mean 0.000
_refine_ls_structure_factor_coef Fsqd
_refine_ls_weighting_details 'calc w=1/[\s^2^(Fo^2^)+(0.0415P)^2^+0.2658P] where P=(Fo^2^+2Fc^2^)/3'
_refine_ls_weighting_scheme calc
_refine_ls_wR_factor_gt 0.0754
_refine_ls_wR_factor_ref 0.0778
_reflns_number_gt 5763
_reflns_number_total 6086
_reflns_threshold_expression >2sigma(I)
_cod_data_source_file b708283p.txt
_cod_data_source_block compound_10
_cod_original_cell_volume 1328.2(5)
_cod_original_sg_symbol_H-M P21
_cod_database_code 7006023

loop_
_symmetry_equiv_pos_as_xyz
'x, y, z'
'-x, y+1/2, -z'

loop_
_atom_site_label
_atom_site_type_symbol
_atom_site_fract_x
_atom_site_fract_y
_atom_site_fract_z
_atom_site_U_iso_or_equiv
_atom_site_adp_type
_atom_site_occupancy
_atom_site_symmetry_multiplicity
_atom_site_calc_flag
_atom_site_refinement_flags
_atom_site_disorder_assembly
_atom_site_disorder_group
Ti1 Ti 0.79451(5) 0.04619(3) 0.21480(2) 0.02696(8) Uani 1 1 d . . .
Cl1 Cl 0.59448(8) 0.11417(4) 0.30976(3) 0.03429(11) Uani 1 1 d . . .
C1 C 0.9448(3) -0.04350(18) 0.34043(14) 0.0351(4) Uani 1 1 d . . .
H1 H 0.9404 -0.0118 0.3928 0.042 Uiso 1 1 calc R . .
Cl2 Cl 0.50399(7) -0.03334(4) 0.13213(3) 0.03565(12) Uani 1 1 d . . .
C2 C 1.0950(3) -0.0245(2) 0.29165(16) 0.0412(5) Uani 1 1 d . . .
H2 H 1.2091 0.0224 0.3050 0.049 Uiso 1 1 calc R . .
Cl3 Cl -0.24753(8) -0.45273(5) 0.48219(3) 0.03877(12) Uani 1 1 d . . .
C3 C 1.0474(3) -0.08748(18) 0.21895(16) 0.0395(5) Uani 1 1 d . . .
H3 H 1.1228 -0.0901 0.1747 0.047 Uiso 1 1 calc R . .
C4 C 0.8679(3) -0.14541(17) 0.22451(14) 0.0338(4) Uani 1 1 d . . .
H4 H 0.8028 -0.1952 0.1845 0.041 Uiso 1 1 calc R . .
Si5 Si 0.83295(9) 0.35090(5) 0.28137(4) 0.03213(12) Uani 1 1 d . . .
C5 C 0.7996(3) -0.11804(17) 0.29884(13) 0.0302(4) Uani 1 1 d . . .
Si6 Si 0.72648(10) 0.08371(5) -0.02252(3) 0.03792(14) Uani 1 1 d . . .
C6 C 0.6097(3) -0.15864(16) 0.32851(12) 0.0280(4) Uani 1 1 d . . .
H6 H 0.4946 -0.1093 0.3059 0.034 Uiso 1 1 calc R . .
C7 C 0.6327(3) -0.15641(18) 0.42280(12) 0.0342(4) Uani 1 1 d . . .
H7A H 0.7528 -0.2003 0.4466 0.041 Uiso 1 1 calc R . .
H7B H 0.6566 -0.0808 0.4424 0.041 Uiso 1 1 calc R . .
C8 C 0.4442(4) -0.20082(18) 0.45249(13) 0.0365(5) Uani 1 1 d . . .
H8A H 0.4670 -0.2020 0.5135 0.044 Uiso 1 1 calc R . .
H8B H 0.3266 -0.1526 0.4335 0.044 Uiso 1 1 calc R . .
N9 N 0.3971(3) -0.31280(14) 0.42043(10) 0.0297(3) Uani 1 1 d . . .
H9 H 0.5096 -0.3561 0.4393 0.036 Uiso 1 1 calc R . .
C9 C 0.2190(3) -0.3601(2) 0.45186(15) 0.0407(5) Uani 1 1 d . . .
H9A H 0.2470 -0.3624 0.5122 0.061 Uiso 1 1 calc R . .
H9B H 0.1944 -0.4340 0.4303 0.061 Uiso 1 1 calc R . .
H9C H 0.0982 -0.3153 0.4338 0.061 Uiso 1 1 calc R . .
C10 C 0.3657(3) -0.31458(17) 0.32837(12) 0.0314(4) Uani 1 1 d . . .
H10A H 0.2472 -0.2685 0.3063 0.038 Uiso 1 1 calc R . .
H10B H 0.3360 -0.3897 0.3086 0.038 Uiso 1 1 calc R . .
C11 C 0.5545(3) -0.27304(16) 0.29695(13) 0.0318(4) Uani 1 1 d . . .
H11A H 0.5290 -0.2727 0.2359 0.038 Uiso 1 1 calc R . .
H11B H 0.6703 -0.3225 0.3154 0.038 Uiso 1 1 calc R . .
C12 C 1.0406(3) 0.18297(17) 0.20149(13) 0.0321(4) Uani 1 1 d . . .
H12 H 1.1607 0.1869 0.2416 0.038 Uiso 1 1 calc R . .
C13 C 1.0161(3) 0.11886(18) 0.12873(12) 0.0324(4) Uani 1 1 d . . .
H13 H 1.1178 0.0736 0.1121 0.039 Uiso 1 1 calc R . .
C14 C 0.8159(3) 0.13322(17) 0.08503(12) 0.0305(4) Uani 1 1 d . . .
C15 C 0.7168(3) 0.20685(17) 0.13386(13) 0.0312(4) Uani 1 1 d . . .
H15 H 0.5789 0.2298 0.1208 0.037 Uiso 1 1 calc R . .
C16 C 0.8566(3) 0.24025(16) 0.20475(13) 0.0297(4) Uani 1 1 d . . .
C17 C 0.9845(4) 0.3135(2) 0.38303(14) 0.0407(5) Uani 1 1 d . . .
H17A H 0.9574 0.3658 0.4249 0.061 Uiso 1 1 calc R . .
H17B H 1.1301 0.3146 0.3792 0.061 Uiso 1 1 calc R . .
H17C H 0.9458 0.2406 0.3985 0.061 Uiso 1 1 calc R . .
C18 C 0.9574(4) 0.47182(19) 0.24112(15) 0.0432(5) Uani 1 1 d . . .
H18A H 0.8886 0.4886 0.1852 0.065 Uiso 1 1 calc R . .
H18B H 1.1013 0.4557 0.2401 0.065 Uiso 1 1 calc R . .
H18C H 0.9473 0.5344 0.2771 0.065 Uiso 1 1 calc R . .
C19 C 0.5615(4) 0.3885(2) 0.28337(16) 0.0439(5) Uani 1 1 d . . .
H19A H 0.4979 0.4133 0.2285 0.066 Uiso 1 1 calc R . .
H19B H 0.5565 0.4469 0.3235 0.066 Uiso 1 1 calc R . .
H19C H 0.4878 0.3250 0.2991 0.066 Uiso 1 1 calc R . .
C20 C 0.8614(4) 0.1735(2) -0.08814(15) 0.0473(6) Uani 1 1 d . . .
H20A H 0.8141 0.2484 -0.0847 0.071 Uiso 1 1 calc R . .
H20B H 0.8322 0.1488 -0.1455 0.071 Uiso 1 1 calc R . .
H20C H 1.0087 0.1702 -0.0686 0.071 Uiso 1 1 calc R . .
C21 C 0.4465(4) 0.1062(3) -0.05444(16) 0.0605(7) Uani 1 1 d . . .
H21A H 0.3709 0.0526 -0.0272 0.091 Uiso 1 1 calc R . .
H21B H 0.4107 0.0981 -0.1143 0.091 Uiso 1 1 calc R . .
H21C H 0.4110 0.1795 -0.0385 0.091 Uiso 1 1 calc R . .
C22 C 0.8061(6) -0.0605(2) -0.03256(17) 0.0580(7) Uani 1 1 d . . .
H22A H 0.9529 -0.0673 -0.0128 0.087 Uiso 1 1 calc R . .
H22B H 0.7758 -0.0825 -0.0905 0.087 Uiso 1 1 calc R . .
H22C H 0.7315 -0.1073 0.0004 0.087 Uiso 1 1 calc R . .

loop_
_atom_site_aniso_label
_atom_site_aniso_U_11
_atom_site_aniso_U_22
_atom_site_aniso_U_33
_atom_site_aniso_U_23
_atom_site_aniso_U_13
_atom_site_aniso_U_12
Ti1 0.02414(15) 0.02757(16) 0.02922(17) 0.00030(13) 0.00455(12) -0.00101(14)
Cl1 0.0352(2) 0.0323(2) 0.0376(2) -0.00111(19) 0.01256(19) -0.00083(19)
C1 0.0286(9) 0.0354(10) 0.0380(10) 0.0046(9) -0.0044(8) -0.0036(8)
Cl2 0.0280(2) 0.0433(3) 0.0349(2) 0.0006(2) 0.00267(19) -0.0064(2)
C2 0.0251(10) 0.0375(11) 0.0583(13) 0.0105(11) -0.0011(9) -0.0004(9)
Cl3 0.0348(2) 0.0357(2) 0.0441(3) 0.0084(2) 0.00163(19) 0.0039(2)
C3 0.0322(11) 0.0329(11) 0.0568(13) 0.0076(10) 0.0167(10) 0.0063(9)
C4 0.0325(10) 0.0282(10) 0.0422(11) 0.0019(8) 0.0104(9) 0.0030(8)
Si5 0.0317(3) 0.0298(3) 0.0338(3) -0.0002(2) 0.0020(2) 0.0002(2)
C5 0.0286(9) 0.0272(9) 0.0335(10) 0.0037(8) 0.0013(8) -0.0002(8)
Si6 0.0444(3) 0.0394(3) 0.0293(3) 0.0005(2) 0.0041(2) -0.0008(3)
C6 0.0275(9) 0.0250(9) 0.0311(9) 0.0017(7) 0.0038(7) -0.0014(7)
C7 0.0409(11) 0.0311(10) 0.0308(10) -0.0067(8) 0.0063(8) -0.0061(9)
C8 0.0473(12) 0.0312(10) 0.0328(10) -0.0047(8) 0.0124(9) -0.0006(9)
N9 0.0297(8) 0.0296(8) 0.0298(8) 0.0031(7) 0.0050(7) 0.0018(7)
C9 0.0363(11) 0.0447(13) 0.0433(11) 0.0076(10) 0.0133(9) -0.0016(9)
C10 0.0311(10) 0.0322(10) 0.0299(9) -0.0001(8) 0.0022(8) -0.0049(8)
C11 0.0355(10) 0.0318(10) 0.0284(9) -0.0050(8) 0.0058(8) -0.0063(8)
C12 0.0272(10) 0.0312(10) 0.0371(10) 0.0054(8) 0.0032(8) -0.0019(8)
C13 0.0298(9) 0.0344(10) 0.0342(10) 0.0053(8) 0.0091(8) 0.0007(8)
C14 0.0310(10) 0.0311(10) 0.0301(9) 0.0041(8) 0.0072(8) 0.0005(8)
C15 0.0284(9) 0.0301(10) 0.0347(10) 0.0067(8) 0.0042(8) 0.0008(8)
C16 0.0315(9) 0.0274(9) 0.0302(10) 0.0043(7) 0.0046(8) -0.0032(8)
C17 0.0437(12) 0.0410(12) 0.0356(10) 0.0000(9) 0.0007(9) 0.0007(10)
C18 0.0467(13) 0.0341(11) 0.0479(12) 0.0009(10) 0.0049(10) -0.0061(10)
C19 0.0368(12) 0.0421(12) 0.0523(13) -0.0055(10) 0.0059(10) 0.0068(10)
C20 0.0561(15) 0.0514(14) 0.0357(11) 0.0079(10) 0.0117(10) -0.0003(12)
C21 0.0476(14) 0.087(2) 0.0426(13) 0.0043(14) -0.0059(11) -0.0046(15)
C22 0.093(2) 0.0411(13) 0.0439(13) -0.0060(11) 0.0237(14) 0.0001(14)

loop_
_atom_type_symbol
_atom_type_description
_atom_type_scat_dispersion_real
_atom_type_scat_dispersion_imag
_atom_type_scat_source
C C 0.0033 0.0016 'International Tables Vol C Tables 4.2.6.8 and 6.1.1.4'
H H 0.0000 0.0000 'International Tables Vol C Tables 4.2.6.8 and 6.1.1.4'
N N 0.0061 0.0033 'International Tables Vol C Tables 4.2.6.8 and 6.1.1.4'
Si Si 0.0817 0.0704 'International Tables Vol C Tables 4.2.6.8 and 6.1.1.4'
Cl Cl 0.1484 0.1585 'International Tables Vol C Tables 4.2.6.8 and 6.1.1.4'
Ti Ti 0.2776 0.4457 'International Tables Vol C Tables 4.2.6.8 and 6.1.1.4'

loop_
_geom_angle_atom_site_label_1
_geom_angle_atom_site_label_2
_geom_angle_atom_site_label_3
_geom_angle
_geom_angle_site_symmetry_1
_geom_angle_site_symmetry_3
_geom_angle_publ_flag
C3 Ti1 C2 35.13(9) . . ?
C3 Ti1 Cl1 135.01(6) . . ?
C2 Ti1 Cl1 107.25(7) . . ?
C3 Ti1 C13 76.72(8) . . ?
C2 Ti1 C13 84.52(8) . . ?
Cl1 Ti1 C13 136.91(6) . . ?
C3 Ti1 Cl2 103.79(6) . . ?
C2 Ti1 Cl2 133.87(7) . . ?
Cl1 Ti1 Cl2 91.80(3) . . ?
C13 Ti1 Cl2 109.76(5) . . ?
C3 Ti1 C12 89.94(7) . . ?
C2 Ti1 C12 77.01(8) . . ?
Cl1 Ti1 C12 106.23(6) . . ?
C13 Ti1 C12 34.71(7) . . ?
Cl2 Ti1 C12 137.94(5) . . ?
C3 Ti1 C15 133.19(8) . . ?
C2 Ti1 C15 133.83(8) . . ?
Cl1 Ti1 C15 88.94(5) . . ?
C13 Ti1 C15 57.06(7) . . ?
Cl2 Ti1 C15 86.65(6) . . ?
C12 Ti1 C15 56.86(7) . . ?
C3 Ti1 C4 34.36(7) . . ?
C2 Ti1 C4 57.06(8) . . ?
Cl1 Ti1 C4 115.64(5) . . ?
C13 Ti1 C4 105.62(8) . . ?
Cl2 Ti1 C4 76.81(6) . . ?
C12 Ti1 C4 124.30(7) . . ?
C15 Ti1 C4 150.37(8) . . ?
C3 Ti1 C1 57.27(8) . . ?
C2 Ti1 C1 34.17(8) . . ?
Cl1 Ti1 C1 78.16(6) . . ?
C13 Ti1 C1 118.19(7) . . ?
Cl2 Ti1 C1 118.96(6) . . ?
C12 Ti1 C1 102.03(7) . . ?
C15 Ti1 C1 151.27(8) . . ?
C4 Ti1 C1 56.19(8) . . ?
C3 Ti1 C14 101.04(8) . . ?
C2 Ti1 C14 118.18(8) . . ?
Cl1 Ti1 C14 123.24(5) . . ?
C13 Ti1 C14 34.38(7) . . ?
Cl2 Ti1 C14 80.65(5) . . ?
C12 Ti1 C14 57.59(7) . . ?
C15 Ti1 C14 34.87(7) . . ?
C4 Ti1 C14 116.93(7) . . ?
C1 Ti1 C14 152.30(7) . . ?
C3 Ti1 C16 124.18(8) . . ?
C2 Ti1 C16 105.16(8) . . ?
Cl1 Ti1 C16 79.48(5) . . ?
C13 Ti1 C16 57.46(7) . . ?
Cl2 Ti1 C16 119.68(5) . . ?
C12 Ti1 C16 34.27(7) . . ?
C15 Ti1 C16 34.37(7) . . ?
C4 Ti1 C16 158.54(7) . . ?
C1 Ti1 C16 117.17(7) . . ?
C14 Ti1 C16 57.93(7) . . ?
C3 Ti1 C5 57.33(7) . . ?
C2 Ti1 C5 57.17(7) . . ?
Cl1 Ti1 C5 82.91(5) . . ?
C13 Ti1 C5 133.99(7) . . ?
Cl2 Ti1 C5 85.28(5) . . ?
C12 Ti1 C5 133.63(7) . . ?
C15 Ti1 C5 168.32(7) . . ?
C4 Ti1 C5 33.82(7) . . ?
C1 Ti1 C5 34.06(7) . . ?
C14 Ti1 C5 150.39(7) . . ?
C16 Ti1 C5 149.61(7) . . ?
C2 C1 C5 108.9(2) . . ?
C2 C1 Ti1 70.52(13) . . ?
C5 C1 Ti1 74.36(12) . . ?
C2 C1 H1 125.6 . . ?
C5 C1 H1 125.6 . . ?
Ti1 C1 H1 121.2 . . ?
C1 C2 C3 108.1(2) . . ?
C1 C2 Ti1 75.31(13) . . ?
C3 C2 Ti1 72.30(13) . . ?
C1 C2 H2 125.9 . . ?
C3 C2 H2 125.9 . . ?
Ti1 C2 H2 118.4 . . ?
C4 C3 C2 107.3(2) . . ?
C4 C3 Ti1 75.29(12) . . ?
C2 C3 Ti1 72.57(13) . . ?
C4 C3 H3 126.4 . . ?
C2 C3 H3 126.4 . . ?
Ti1 C3 H3 117.8 . . ?
C3 C4 C5 109.4(2) . . ?
C3 C4 Ti1 70.35(12) . . ?
C5 C4 Ti1 74.54(12) . . ?
C3 C4 H4 125.3 . . ?
C5 C4 H4 125.3 . . ?
Ti1 C4 H4 121.4 . . ?
C17 Si5 C19 115.28(12) . . ?
C17 Si5 C18 107.93(11) . . ?
C19 Si5 C18 107.01(12) . . ?
C17 Si5 C16 109.29(10) . . ?
C19 Si5 C16 112.25(11) . . ?
C18 Si5 C16 104.39(10) . . ?
C4 C5 C1 106.32(19) . . ?
C4 C5 C6 127.19(18) . . ?
C1 C5 C6 126.49(19) . . ?
C4 C5 Ti1 71.64(12) . . ?
C1 C5 Ti1 71.58(12) . . ?
C6 C5 Ti1 121.39(13) . . ?
C22 Si6 C21 113.53(16) . . ?
C22 Si6 C20 109.90(13) . . ?
C21 Si6 C20 107.45(13) . . ?
C22 Si6 C14 110.01(11) . . ?
C21 Si6 C14 111.35(12) . . ?
C20 Si6 C14 104.14(11) . . ?
C5 C6 C11 111.29(17) . . ?
C5 C6 C7 111.77(17) . . ?
C11 C6 C7 109.82(16) . . ?
C5 C6 H6 107.9 . . ?
C11 C6 H6 107.9 . . ?
C7 C6 H6 107.9 . . ?
C8 C7 C6 111.60(17) . . ?
C8 C7 H7A 109.3 . . ?
C6 C7 H7A 109.3 . . ?
C8 C7 H7B 109.3 . . ?
C6 C7 H7B 109.3 . . ?
H7A C7 H7B 108.0 . . ?
N9 C8 C7 110.83(17) . . ?
N9 C8 H8A 109.5 . . ?
C7 C8 H8A 109.5 . . ?
N9 C8 H8B 109.5 . . ?
C7 C8 H8B 109.5 . . ?
H8A C8 H8B 108.1 . . ?
C9 N9 C8 111.89(17) . . ?
C9 N9 C10 111.10(16) . . ?
C8 N9 C10 110.98(15) . . ?
C9 N9 H9 107.5 . . ?
C8 N9 H9 107.5 . . ?
C10 N9 H9 107.5 . . ?
N9 C9 H9A 109.5 . . ?
N9 C9 H9B 109.5 . . ?
H9A C9 H9B 109.5 . . ?
N9 C9 H9C 109.5 . . ?
H9A C9 H9C 109.5 . . ?
H9B C9 H9C 109.5 . . ?
N9 C10 C11 110.70(16) . . ?
N9 C10 H10A 109.5 . . ?
C11 C10 H10A 109.5 . . ?
N9 C10 H10B 109.5 . . ?
C11 C10 H10B 109.5 . . ?
H10A C10 H10B 108.1 . . ?
C10 C11 C6 111.15(17) . . ?
C10 C11 H11A 109.4 . . ?
C6 C11 H11A 109.4 . . ?
C10 C11 H11B 109.4 . . ?
C6 C11 H11B 109.4 . . ?
H11A C11 H11B 108.0 . . ?
C16 C12 C13 109.12(18) . . ?
C16 C12 Ti1 74.88(12) . . ?
C13 C12 Ti1 72.50(12) . . ?
C16 C12 H12 125.4 . . ?
C13 C12 H12 125.4 . . ?
Ti1 C12 H12 119.0 . . ?
C14 C13 C12 109.04(19) . . ?
C14 C13 Ti1 74.13(11) . . ?
C12 C13 Ti1 72.79(11) . . ?
C14 C13 H13 125.5 . . ?
C12 C13 H13 125.5 . . ?
Ti1 C13 H13 119.4 . . ?
C13 C14 C15 105.85(18) . . ?
C13 C14 Si6 124.38(16) . . ?
C15 C14 Si6 128.93(15) . . ?
C13 C14 Ti1 71.49(11) . . ?
C15 C14 Ti1 71.80(11) . . ?
Si6 C14 Ti1 129.43(10) . . ?
C16 C15 C14 109.95(18) . . ?
C16 C15 Ti1 74.43(11) . . ?
C14 C15 Ti1 73.33(11) . . ?
C16 C15 H15 125.0 . . ?
C14 C15 H15 125.0 . . ?
Ti1 C15 H15 118.9 . . ?
C12 C16 C15 105.98(18) . . ?
C12 C16 Si5 123.53(16) . . ?
C15 C16 Si5 129.92(16) . . ?
C12 C16 Ti1 70.85(12) . . ?
C15 C16 Ti1 71.20(11) . . ?
Si5 C16 Ti1 129.19(10) . . ?
Si5 C17 H17A 109.5 . . ?
Si5 C17 H17B 109.5 . . ?
H17A C17 H17B 109.5 . . ?
Si5 C17 H17C 109.5 . . ?
H17A C17 H17C 109.5 . . ?
H17B C17 H17C 109.5 . . ?
Si5 C18 H18A 109.5 . . ?
Si5 C18 H18B 109.5 . . ?
H18A C18 H18B 109.5 . . ?
Si5 C18 H18C 109.5 . . ?
H18A C18 H18C 109.5 . . ?
H18B C18 H18C 109.5 . . ?
Si5 C19 H19A 109.5 . . ?
Si5 C19 H19B 109.5 . . ?
H19A C19 H19B 109.5 . . ?
Si5 C19 H19C 109.5 . . ?
H19A C19 H19C 109.5 . . ?
H19B C19 H19C 109.5 . . ?
Si6 C20 H20A 109.5 . . ?
Si6 C20 H20B 109.5 . . ?
H20A C20 H20B 109.5 . . ?
Si6 C20 H20C 109.5 . . ?
H20A C20 H20C 109.5 . . ?
H20B C20 H20C 109.5 . . ?
Si6 C21 H21A 109.5 . . ?
Si6 C21 H21B 109.5 . . ?
H21A C21 H21B 109.5 . . ?
Si6 C21 H21C 109.5 . . ?
H21A C21 H21C 109.5 . . ?
H21B C21 H21C 109.5 . . ?
Si6 C22 H22A 109.5 . . ?
Si6 C22 H22B 109.5 . . ?
H22A C22 H22B 109.5 . . ?
Si6 C22 H22C 109.5 . . ?
H22A C22 H22C 109.5 . . ?
H22B C22 H22C 109.5 . . ?

loop_
_geom_bond_atom_site_label_1
_geom_bond_atom_site_label_2
_geom_bond_distance
_geom_bond_site_symmetry_2
_geom_bond_publ_flag
Ti1 C3 2.346(2) . ?
Ti1 C2 2.349(2) . ?
Ti1 Cl1 2.3642(8) . ?
Ti1 C13 2.379(2) . ?
Ti1 Cl2 2.3826(9) . ?
Ti1 C12 2.383(2) . ?
Ti1 C15 2.393(2) . ?
Ti1 C4 2.409(2) . ?
Ti1 C1 2.411(2) . ?
Ti1 C14 2.413(2) . ?
Ti1 C16 2.435(2) . ?
Ti1 C5 2.447(2) . ?
C1 C2 1.400(3) . ?
C1 C5 1.423(3) . ?
C1 H1 0.9500 . ?
C2 C3 1.417(4) . ?
C2 H2 0.9500 . ?
C3 C4 1.406(3) . ?
C3 H3 0.9500 . ?
C4 C5 1.413(3) . ?
C4 H4 0.9500 . ?
Si5 C17 1.863(2) . ?
Si5 C19 1.868(2) . ?
Si5 C18 1.876(2) . ?
Si5 C16 1.880(2) . ?
C5 C6 1.511(3) . ?
Si6 C22 1.868(3) . ?
Si6 C21 1.870(3) . ?
Si6 C20 1.873(3) . ?
Si6 C14 1.873(2) . ?
C6 C11 1.525(3) . ?
C6 C7 1.534(3) . ?
C6 H6 1.0000 . ?
C7 C8 1.519(3) . ?
C7 H7A 0.9900 . ?
C7 H7B 0.9900 . ?
C8 N9 1.491(3) . ?
C8 H8A 0.9900 . ?
C8 H8B 0.9900 . ?
N9 C9 1.486(3) . ?
N9 C10 1.494(2) . ?
N9 H9 0.9300 . ?
C9 H9A 0.9800 . ?
C9 H9B 0.9800 . ?
C9 H9C 0.9800 . ?
C10 C11 1.522(3) . ?
C10 H10A 0.9900 . ?
C10 H10B 0.9900 . ?
C11 H11A 0.9900 . ?
C11 H11B 0.9900 . ?
C12 C16 1.420(3) . ?
C12 C13 1.420(3) . ?
C12 H12 0.9500 . ?
C13 C14 1.417(3) . ?
C13 H13 0.9500 . ?
C14 C15 1.440(3) . ?
C15 C16 1.427(3) . ?
C15 H15 0.9500 . ?
C17 H17A 0.9800 . ?
C17 H17B 0.9800 . ?
C17 H17C 0.9800 . ?
C18 H18A 0.9800 . ?
C18 H18B 0.9800 . ?
C18 H18C 0.9800 . ?
C19 H19A 0.9800 . ?
C19 H19B 0.9800 . ?
C19 H19C 0.9800 . ?
C20 H20A 0.9800 . ?
C20 H20B 0.9800 . ?
C20 H20C 0.9800 . ?
C21 H21A 0.9800 . ?
C21 H21B 0.9800 . ?
C21 H21C 0.9800 . ?
C22 H22A 0.9800 . ?
C22 H22B 0.9800 . ?
C22 H22C 0.9800 . ?

loop_
_geom_torsion_atom_site_label_1
_geom_torsion_atom_site_label_2
_geom_torsion_atom_site_label_3
_geom_torsion_atom_site_label_4
_geom_torsion
_geom_torsion_site_symmetry_1
_geom_torsion_site_symmetry_2
_geom_torsion_site_symmetry_3
_geom_torsion_site_symmetry_4
_geom_torsion_publ_flag
C3 Ti1 C1 C2 38.35(14) . . . . ?
Cl1 Ti1 C1 C2 -148.03(14) . . . . ?
C13 Ti1 C1 C2 -10.79(17) . . . . ?
Cl2 Ti1 C1 C2 126.52(13) . . . . ?
C12 Ti1 C1 C2 -43.71(15) . . . . ?
C15 Ti1 C1 C2 -83.0(2) . . . . ?
C4 Ti1 C1 C2 79.71(15) . . . . ?
C14 Ti1 C1 C2 -4.4(2) . . . . ?
C16 Ti1 C1 C2 -76.53(16) . . . . ?
C5 Ti1 C1 C2 117.1(2) . . . . ?
C3 Ti1 C1 C5 -78.75(14) . . . . ?
C2 Ti1 C1 C5 -117.1(2) . . . . ?
Cl1 Ti1 C1 C5 94.87(12) . . . . ?
C13 Ti1 C1 C5 -127.89(13) . . . . ?
Cl2 Ti1 C1 C5 9.42(15) . . . . ?
C12 Ti1 C1 C5 -160.81(13) . . . . ?
C15 Ti1 C1 C5 159.92(14) . . . . ?
C4 Ti1 C1 C5 -37.39(12) . . . . ?
C14 Ti1 C1 C5 -121.46(17) . . . . ?
C16 Ti1 C1 C5 166.37(12) . . . . ?
C5 C1 C2 C3 -0.4(2) . . . . ?
Ti1 C1 C2 C3 -65.40(16) . . . . ?
C5 C1 C2 Ti1 64.96(15) . . . . ?
C3 Ti1 C2 C1 -114.9(2) . . . . ?
Cl1 Ti1 C2 C1 32.86(15) . . . . ?
C13 Ti1 C2 C1 170.46(15) . . . . ?
Cl2 Ti1 C2 C1 -77.27(16) . . . . ?
C12 Ti1 C2 C1 136.08(15) . . . . ?
C15 Ti1 C2 C1 138.60(14) . . . . ?
C4 Ti1 C2 C1 -76.93(14) . . . . ?
C14 Ti1 C2 C1 177.70(13) . . . . ?
C16 Ti1 C2 C1 116.32(14) . . . . ?
C5 Ti1 C2 C1 -36.39(13) . . . . ?
Cl1 Ti1 C2 C3 147.75(12) . . . . ?
C13 Ti1 C2 C3 -74.65(14) . . . . ?
Cl2 Ti1 C2 C3 37.62(16) . . . . ?
C12 Ti1 C2 C3 -109.03(14) . . . . ?
C15 Ti1 C2 C3 -106.52(15) . . . . ?
C4 Ti1 C2 C3 37.96(12) . . . . ?
C1 Ti1 C2 C3 114.9(2) . . . . ?
C14 Ti1 C2 C3 -67.41(15) . . . . ?
C16 Ti1 C2 C3 -128.79(13) . . . . ?
C5 Ti1 C2 C3 78.49(14) . . . . ?
C1 C2 C3 C4 -0.5(3) . . . . ?
Ti1 C2 C3 C4 -67.88(15) . . . . ?
C1 C2 C3 Ti1 67.40(16) . . . . ?
C2 Ti1 C3 C4 113.87(19) . . . . ?
Cl1 Ti1 C3 C4 67.74(16) . . . . ?
C13 Ti1 C3 C4 -146.64(15) . . . . ?
Cl2 Ti1 C3 C4 -39.19(14) . . . . ?
C12 Ti1 C3 C4 -179.04(14) . . . . ?
C15 Ti1 C3 C4 -137.69(13) . . . . ?
C1 Ti1 C3 C4 76.59(14) . . . . ?
C14 Ti1 C3 C4 -122.15(14) . . . . ?
C16 Ti1 C3 C4 179.28(12) . . . . ?
C5 Ti1 C3 C4 35.85(12) . . . . ?
Cl1 Ti1 C3 C2 -46.13(16) . . . . ?
C13 Ti1 C3 C2 99.49(14) . . . . ?
Cl2 Ti1 C3 C2 -153.06(12) . . . . ?
C12 Ti1 C3 C2 67.10(14) . . . . ?
C15 Ti1 C3 C2 108.45(15) . . . . ?
C4 Ti1 C3 C2 -113.87(19) . . . . ?
C1 Ti1 C3 C2 -37.28(13) . . . . ?
C14 Ti1 C3 C2 123.98(13) . . . . ?
C16 Ti1 C3 C2 65.42(16) . . . . ?
C5 Ti1 C3 C2 -78.02(14) . . . . ?
C2 C3 C4 C5 1.2(2) . . . . ?
Ti1 C3 C4 C5 -64.80(15) . . . . ?
C2 C3 C4 Ti1 66.04(15) . . . . ?
C2 Ti1 C4 C3 -38.83(14) . . . . ?
Cl1 Ti1 C4 C3 -133.47(13) . . . . ?
C13 Ti1 C4 C3 33.76(15) . . . . ?
Cl2 Ti1 C4 C3 140.92(14) . . . . ?
C12 Ti1 C4 C3 1.17(17) . . . . ?
C15 Ti1 C4 C3 83.2(2) . . . . ?
C1 Ti1 C4 C3 -80.01(15) . . . . ?
C14 Ti1 C4 C3 68.76(15) . . . . ?
C16 Ti1 C4 C3 -1.6(3) . . . . ?
C5 Ti1 C4 C3 -117.67(19) . . . . ?
C3 Ti1 C4 C5 117.67(19) . . . . ?
C2 Ti1 C4 C5 78.84(14) . . . . ?
Cl1 Ti1 C4 C5 -15.80(13) . . . . ?
C13 Ti1 C4 C5 151.43(12) . . . . ?
Cl2 Ti1 C4 C5 -101.41(12) . . . . ?
C12 Ti1 C4 C5 118.84(13) . . . . ?
C15 Ti1 C4 C5 -159.15(13) . . . . ?
C1 Ti1 C4 C5 37.66(12) . . . . ?
C14 Ti1 C4 C5 -173.57(11) . . . . ?
C16 Ti1 C4 C5 116.1(2) . . . . ?
C3 C4 C5 C1 -1.5(2) . . . . ?
Ti1 C4 C5 C1 -63.64(14) . . . . ?
C3 C4 C5 C6 178.07(19) . . . . ?
Ti1 C4 C5 C6 115.9(2) . . . . ?
C3 C4 C5 Ti1 62.15(15) . . . . ?
C2 C1 C5 C4 1.2(2) . . . . ?
Ti1 C1 C5 C4 63.67(14) . . . . ?
C2 C1 C5 C6 -178.4(2) . . . . ?
Ti1 C1 C5 C6 -115.9(2) . . . . ?
C2 C1 C5 Ti1 -62.50(15) . . . . ?
C3 Ti1 C5 C4 -36.43(13) . . . . ?
C2 Ti1 C5 C4 -78.48(14) . . . . ?
Cl1 Ti1 C5 C4 165.68(12) . . . . ?
C13 Ti1 C5 C4 -39.80(16) . . . . ?
Cl2 Ti1 C5 C4 73.26(12) . . . . ?
C12 Ti1 C5 C4 -88.63(15) . . . . ?
C15 Ti1 C5 C4 119.6(4) . . . . ?
C1 Ti1 C5 C4 -115.00(18) . . . . ?
C14 Ti1 C5 C4 11.7(2) . . . . ?
C16 Ti1 C5 C4 -139.48(14) . . . . ?
C3 Ti1 C5 C1 78.56(14) . . . . ?
C2 Ti1 C5 C1 36.51(14) . . . . ?
Cl1 Ti1 C5 C1 -79.33(13) . . . . ?
C13 Ti1 C5 C1 75.19(16) . . . . ?
Cl2 Ti1 C5 C1 -171.74(13) . . . . ?
C12 Ti1 C5 C1 26.36(18) . . . . ?
C15 Ti1 C5 C1 -125.4(3) . . . . ?
C4 Ti1 C5 C1 115.00(18) . . . . ?
C14 Ti1 C5 C1 126.65(16) . . . . ?
C16 Ti1 C5 C1 -24.5(2) . . . . ?
C3 Ti1 C5 C6 -159.35(19) . . . . ?
C2 Ti1 C5 C6 158.60(19) . . . . ?
Cl1 Ti1 C5 C6 42.75(15) . . . . ?
C13 Ti1 C5 C6 -162.73(14) . . . . ?
Cl2 Ti1 C5 C6 -49.66(15) . . . . ?
C12 Ti1 C5 C6 148.45(14) . . . . ?
C15 Ti1 C5 C6 -3.3(5) . . . . ?
C4 Ti1 C5 C6 -122.9(2) . . . . ?
C1 Ti1 C5 C6 122.1(2) . . . . ?
C14 Ti1 C5 C6 -111.27(18) . . . . ?
C16 Ti1 C5 C6 97.60(19) . . . . ?
C4 C5 C6 C11 30.4(3) . . . . ?
C1 C5 C6 C11 -150.2(2) . . . . ?
Ti1 C5 C6 C11 120.34(16) . . . . ?
C4 C5 C6 C7 153.5(2) . . . . ?
C1 C5 C6 C7 -27.0(3) . . . . ?
Ti1 C5 C6 C7 -116.47(17) . . . . ?
C5 C6 C7 C8 -178.10(17) . . . . ?
C11 C6 C7 C8 -54.1(2) . . . . ?
C6 C7 C8 N9 56.0(2) . . . . ?
C7 C8 N9 C9 177.28(17) . . . . ?
C7 C8 N9 C10 -58.0(2) . . . . ?
C9 N9 C10 C11 -176.18(17) . . . . ?
C8 N9 C10 C11 58.7(2) . . . . ?
N9 C10 C11 C6 -57.3(2) . . . . ?
C5 C6 C11 C10 178.84(16) . . . . ?
C7 C6 C11 C10 54.5(2) . . . . ?
C3 Ti1 C12 C16 -177.53(13) . . . . ?
C2 Ti1 C12 C16 -144.58(14) . . . . ?
Cl1 Ti1 C12 C16 -40.11(12) . . . . ?
C13 Ti1 C12 C16 116.17(17) . . . . ?
Cl2 Ti1 C12 C16 71.70(14) . . . . ?
C15 Ti1 C12 C16 37.59(12) . . . . ?
C4 Ti1 C12 C16 -178.19(11) . . . . ?
C1 Ti1 C12 C16 -121.11(13) . . . . ?
C14 Ti1 C12 C16 79.32(13) . . . . ?
C5 Ti1 C12 C16 -135.84(12) . . . . ?
C3 Ti1 C12 C13 66.30(13) . . . . ?
C2 Ti1 C12 C13 99.25(14) . . . . ?
Cl1 Ti1 C12 C13 -156.28(11) . . . . ?
Cl2 Ti1 C12 C13 -44.47(15) . . . . ?
C15 Ti1 C12 C13 -78.58(13) . . . . ?
C4 Ti1 C12 C13 65.64(14) . . . . ?
C1 Ti1 C12 C13 122.73(13) . . . . ?
C14 Ti1 C12 C13 -36.84(12) . . . . ?
C16 Ti1 C12 C13 -116.17(17) . . . . ?
C5 Ti1 C12 C13 107.99(14) . . . . ?
C16 C12 C13 C14 -0.7(2) . . . . ?
Ti1 C12 C13 C14 65.82(15) . . . . ?
C16 C12 C13 Ti1 -66.50(14) . . . . ?
C3 Ti1 C13 C14 133.89(14) . . . . ?
C2 Ti1 C13 C14 168.65(14) . . . . ?
Cl1 Ti1 C13 C14 -81.86(14) . . . . ?
Cl2 Ti1 C13 C14 33.79(13) . . . . ?
C12 Ti1 C13 C14 -116.30(18) . . . . ?
C15 Ti1 C13 C14 -38.33(12) . . . . ?
C4 Ti1 C13 C14 115.09(13) . . . . ?
C1 Ti1 C13 C14 174.71(12) . . . . ?
C16 Ti1 C13 C14 -79.46(13) . . . . ?
C5 Ti1 C13 C14 136.81(13) . . . . ?
C3 Ti1 C13 C12 -109.81(13) . . . . ?
C2 Ti1 C13 C12 -75.05(13) . . . . ?
Cl1 Ti1 C13 C12 34.43(15) . . . . ?
Cl2 Ti1 C13 C12 150.09(10) . . . . ?
C15 Ti1 C13 C12 77.96(13) . . . . ?
C4 Ti1 C13 C12 -128.61(12) . . . . ?
C1 Ti1 C13 C12 -68.99(14) . . . . ?
C14 Ti1 C13 C12 116.30(18) . . . . ?
C16 Ti1 C13 C12 36.84(12) . . . . ?
C5 Ti1 C13 C12 -106.90(14) . . . . ?
C12 C13 C14 C15 -0.9(2) . . . . ?
Ti1 C13 C14 C15 64.06(14) . . . . ?
C12 C13 C14 Si6 169.43(15) . . . . ?
Ti1 C13 C14 Si6 -125.63(15) . . . . ?
C12 C13 C14 Ti1 -64.94(15) . . . . ?
C22 Si6 C14 C13 47.5(2) . . . . ?
C21 Si6 C14 C13 174.3(2) . . . . ?
C20 Si6 C14 C13 -70.2(2) . . . . ?
C22 Si6 C14 C15 -144.5(2) . . . . ?
C21 Si6 C14 C15 -17.7(2) . . . . ?
C20 Si6 C14 C15 97.8(2) . . . . ?
C22 Si6 C14 Ti1 -46.17(17) . . . . ?
C21 Si6 C14 Ti1 80.60(17) . . . . ?
C20 Si6 C14 Ti1 -163.90(13) . . . . ?
C3 Ti1 C14 C13 -45.61(14) . . . . ?
C2 Ti1 C14 C13 -12.84(15) . . . . ?
Cl1 Ti1 C14 C13 126.04(12) . . . . ?
Cl2 Ti1 C14 C13 -147.96(13) . . . . ?
C12 Ti1 C14 C13 37.21(13) . . . . ?
C15 Ti1 C14 C13 114.41(18) . . . . ?
C4 Ti1 C14 C13 -78.02(14) . . . . ?
C1 Ti1 C14 C13 -10.1(2) . . . . ?
C16 Ti1 C14 C13 77.98(14) . . . . ?
C5 Ti1 C14 C13 -85.27(18) . . . . ?
C3 Ti1 C14 C15 -160.02(12) . . . . ?
C2 Ti1 C14 C15 -127.25(13) . . . . ?
Cl1 Ti1 C14 C15 11.63(13) . . . . ?
C13 Ti1 C14 C15 -114.41(18) . . . . ?
Cl2 Ti1 C14 C15 97.63(11) . . . . ?
C12 Ti1 C14 C15 -77.20(13) . . . . ?
C4 Ti1 C14 C15 167.56(11) . . . . ?
C1 Ti1 C14 C15 -124.48(17) . . . . ?
C16 Ti1 C14 C15 -36.43(12) . . . . ?
C5 Ti1 C14 C15 160.32(13) . . . . ?
C3 Ti1 C14 Si6 74.11(14) . . . . ?
C2 Ti1 C14 Si6 106.88(14) . . . . ?
Cl1 Ti1 C14 Si6 -114.24(12) . . . . ?
C13 Ti1 C14 Si6 119.7(2) . . . . ?
Cl2 Ti1 C14 Si6 -28.24(12) . . . . ?
C12 Ti1 C14 Si6 156.93(16) . . . . ?
C15 Ti1 C14 Si6 -125.87(19) . . . . ?
C4 Ti1 C14 Si6 41.69(15) . . . . ?
C1 Ti1 C14 Si6 109.65(18) . . . . ?
C16 Ti1 C14 Si6 -162.30(16) . . . . ?
C5 Ti1 C14 Si6 34.5(2) . . . . ?
C13 C14 C15 C16 2.1(2) . . . . ?
Si6 C14 C15 C16 -167.57(15) . . . . ?
Ti1 C14 C15 C16 66.00(14) . . . . ?
C13 C14 C15 Ti1 -63.85(14) . . . . ?
Si6 C14 C15 Ti1 126.43(17) . . . . ?
C3 Ti1 C15 C16 -89.56(15) . . . . ?
C2 Ti1 C15 C16 -40.40(17) . . . . ?
Cl1 Ti1 C15 C16 72.76(12) . . . . ?
C13 Ti1 C15 C16 -79.16(13) . . . . ?
Cl2 Ti1 C15 C16 164.63(12) . . . . ?
C12 Ti1 C15 C16 -37.47(12) . . . . ?
C4 Ti1 C15 C16 -139.80(14) . . . . ?
C1 Ti1 C15 C16 10.2(2) . . . . ?
C14 Ti1 C15 C16 -116.95(17) . . . . ?
C5 Ti1 C15 C16 118.4(3) . . . . ?
C3 Ti1 C15 C14 27.38(17) . . . . ?
C2 Ti1 C15 C14 76.55(16) . . . . ?
Cl1 Ti1 C15 C14 -170.29(11) . . . . ?
C13 Ti1 C15 C14 37.78(11) . . . . ?
Cl2 Ti1 C15 C14 -78.42(11) . . . . ?
C12 Ti1 C15 C14 79.47(13) . . . . ?
C4 Ti1 C15 C14 -22.9(2) . . . . ?
C1 Ti1 C15 C14 127.15(16) . . . . ?
C16 Ti1 C15 C14 116.95(17) . . . . ?
C5 Ti1 C15 C14 -124.7(3) . . . . ?
C13 C12 C16 C15 2.0(2) . . . . ?
Ti1 C12 C16 C15 -62.98(14) . . . . ?
C13 C12 C16 Si5 -170.13(15) . . . . ?
Ti1 C12 C16 Si5 124.91(15) . . . . ?
C13 C12 C16 Ti1 64.95(14) . . . . ?
C14 C15 C16 C12 -2.6(2) . . . . ?
Ti1 C15 C16 C12 62.74(13) . . . . ?
C14 C15 C16 Si5 168.86(15) . . . . ?
Ti1 C15 C16 Si5 -125.84(17) . . . . ?
C14 C15 C16 Ti1 -65.30(14) . . . . ?
C17 Si5 C16 C12 -38.8(2) . . . . ?
C19 Si5 C16 C12 -167.97(17) . . . . ?
C18 Si5 C16 C12 76.48(19) . . . . ?
C17 Si5 C16 C15 151.15(19) . . . . ?
C19 Si5 C16 C15 21.9(2) . . . . ?
C18 Si5 C16 C15 -93.6(2) . . . . ?
C17 Si5 C16 Ti1 53.10(16) . . . . ?
C19 Si5 C16 Ti1 -76.11(16) . . . . ?
C18 Si5 C16 Ti1 168.34(13) . . . . ?
C3 Ti1 C16 C12 2.98(16) . . . . ?
C2 Ti1 C16 C12 35.81(14) . . . . ?
Cl1 Ti1 C16 C12 141.01(12) . . . . ?
C13 Ti1 C16 C12 -37.32(12) . . . . ?
Cl2 Ti1 C16 C12 -132.95(11) . . . . ?
C15 Ti1 C16 C12 -115.22(18) . . . . ?
C4 Ti1 C16 C12 4.1(3) . . . . ?
C1 Ti1 C16 C12 70.28(14) . . . . ?
C14 Ti1 C16 C12 -78.25(13) . . . . ?
C5 Ti1 C16 C12 85.40(18) . . . . ?
C3 Ti1 C16 C15 118.20(13) . . . . ?
C2 Ti1 C16 C15 151.03(13) . . . . ?
Cl1 Ti1 C16 C15 -103.77(12) . . . . ?
C13 Ti1 C16 C15 77.90(13) . . . . ?
Cl2 Ti1 C16 C15 -17.73(13) . . . . ?
C12 Ti1 C16 C15 115.22(18) . . . . ?
C4 Ti1 C16 C15 119.3(2) . . . . ?
C1 Ti1 C16 C15 -174.51(12) . . . . ?
C14 Ti1 C16 C15 36.97(12) . . . . ?
C5 Ti1 C16 C15 -159.39(13) . . . . ?
C3 Ti1 C16 Si5 -115.13(14) . . . . ?
C2 Ti1 C16 Si5 -82.31(15) . . . . ?
Cl1 Ti1 C16 Si5 22.89(12) . . . . ?
C13 Ti1 C16 Si5 -155.44(16) . . . . ?
Cl2 Ti1 C16 Si5 108.94(12) . . . . ?
C12 Ti1 C16 Si5 -118.12(19) . . . . ?
C15 Ti1 C16 Si5 126.7(2) . . . . ?
C4 Ti1 C16 Si5 -114.0(2) . . . . ?
C1 Ti1 C16 Si5 -47.84(16) . . . . ?
C14 Ti1 C16 Si5 163.63(16) . . . . ?
C5 Ti1 C16 Si5 -32.7(2) . . . . ?
